data_7251655
loop_
_publ_author_name
'Graf, Roland'
'Preitschopf, Tobias'
'Bejaoui, Younes K. J.'
'Schopper, Nils'
'Zapf, Ludwig'
'Knuplez, Tanja'
'Schneider, Leon N.'
'K A Jobst, Lukas'
'Sprenger, Jan A. P.'
'Wolz, Laura'
'Bertermann, R&#xfc;diger'
'Schulte, Michael'
'Ignat'ev, Nikolai V.'
'Finze, Maik'

_publ_section_title
;
 Pentafluoroethyl(fluoro)phosphate ionic liquids: synthesis and
 properties.
;
_journal_issue 12
_journal_name_full 'Physical chemistry chemical physics : PCCP'
_journal_page_first 7304
_journal_page_last 7317
_journal_paper_doi 10.1039/d6cp00061d
_journal_volume 28
_journal_year 2026
_chemical_formula_moiety 'C4 H11 N2 , F14 C4 P'
_chemical_formula_sum 'C10 H11 F14 N2 P'
_chemical_formula_weight 456.18
_space_group_crystal_system triclinic
_space_group_IT_number 2
_space_group_name_Hall '-P 1'
_space_group_name_H-M_alt 'P -1'
_atom_sites_solution_hydrogens geom
_audit_creation_method SHELXL-2018/3
_audit_update_record
;
2026-01-06 deposited with the CCDC.	2026-02-19 downloaded from the CCDC.
;
_cell_angle_alpha 71.555(2)
_cell_angle_beta 87.074(2)
_cell_angle_gamma 83.244(2)
_cell_formula_units_Z 4
_cell_length_a 8.7017(2)
_cell_length_b 12.7582(4)
_cell_length_c 15.3820(4)
_cell_measurement_reflns_used 12748
_cell_measurement_temperature 100(10)
_cell_measurement_theta_max 76.9640
_cell_measurement_theta_min 3.0260
_cell_volume 1608.53(8)
_computing_cell_refinement 'CrysAlisPro 1.171.41.95a (Rigaku OD, 2021)'
_computing_data_collection 'CrysAlisPro 1.171.41.95a (Rigaku OD, 2021)'
_computing_data_reduction 'CrysAlisPro 1.171.41.95a (Rigaku OD, 2021)'
_computing_molecular_graphics 'ShelXLe (Huebschle et all, 2011)'
_computing_publication_material 'SHELXL-2014/6 (Sheldrick, 2014)'
_computing_structure_refinement 'SHELXL-2018/3 (Sheldrick, 2018)'
_computing_structure_solution 'SHELXT 2014/5 (Sheldrick, 2014)'
_diffrn_ambient_environment N~2~
_diffrn_ambient_temperature 100.00(10)
_diffrn_detector 'Hybrid Pixel Array Detector'
_diffrn_detector_area_resol_mean 10.0000
_diffrn_detector_type HyPix
_diffrn_measured_fraction_theta_full 0.934
_diffrn_measured_fraction_theta_max 0.890
_diffrn_measurement_device 'four-circle diffractometer'
_diffrn_measurement_device_type 'XtaLAB Synergy, Dualflex, HyPix'
_diffrn_radiation_monochromator mirror
_diffrn_radiation_probe x-ray
_diffrn_radiation_type 'Cu K\a'
_diffrn_radiation_wavelength 1.54184
_diffrn_reflns_av_R_equivalents 0.1784
_diffrn_reflns_av_unetI/netI 0.1160
_diffrn_reflns_Laue_measured_fraction_full 0.934
_diffrn_reflns_Laue_measured_fraction_max 0.890
_diffrn_reflns_limit_h_max 10
_diffrn_reflns_limit_h_min -11
_diffrn_reflns_limit_k_max 15
_diffrn_reflns_limit_k_min -16
_diffrn_reflns_limit_l_max 19
_diffrn_reflns_limit_l_min -16
_diffrn_reflns_number 14126
_diffrn_reflns_point_group_measured_fraction_full 0.934
_diffrn_reflns_point_group_measured_fraction_max 0.890
_diffrn_reflns_theta_full 66.500
_diffrn_reflns_theta_max 77.730
_diffrn_reflns_theta_min 8.976
_diffrn_source 'micro-focus sealed X-ray tube'
_diffrn_source_type 'PhotonJet (Cu) X-ray Source'
_exptl_absorpt_coefficient_mu 3.010
_exptl_absorpt_correction_T_max 1.000
_exptl_absorpt_correction_T_min 0.109
_exptl_absorpt_correction_type gaussian
_exptl_absorpt_process_details
;
CrysAlisPro 1.171.41.111a (Rigaku Oxford Diffraction, 2021)
Numerical absorption correction based on gaussian integration over
a multifaceted crystal model
;
_exptl_crystal_colour colourless
_exptl_crystal_density_diffrn 1.884
_exptl_crystal_description capillary
_exptl_crystal_F_000 904
_exptl_crystal_size_max 0.320
_exptl_crystal_size_mid 0.310
_exptl_crystal_size_min 0.260
_refine_diff_density_max 1.509
_refine_diff_density_min -1.210
_refine_diff_density_rms 0.174
_refine_ls_extinction_method none
_refine_ls_goodness_of_fit_ref 1.049
_refine_ls_hydrogen_treatment constr
_refine_ls_matrix_type full
_refine_ls_number_parameters 494
_refine_ls_number_reflns 6081
_refine_ls_number_restraints 0
_refine_ls_restrained_S_all 1.049
_refine_ls_R_factor_all 0.1324
_refine_ls_R_factor_gt 0.1253
_refine_ls_shift/su_max 0.000
_refine_ls_shift/su_mean 0.000
_refine_ls_structure_factor_coef Fsqd
_refine_ls_weighting_details 'w=1/[\s^2^(Fo^2^)+(0.0250P)^2^+21.0000P] where P=(Fo^2^+2Fc^2^)/3'
_refine_ls_weighting_scheme calc
_refine_ls_wR_factor_gt 0.2596
_refine_ls_wR_factor_ref 0.2647
_reflns_Friedel_coverage 0.000
_reflns_number_gt 5645
_reflns_number_total 6081
_reflns_threshold_expression 'I > 2\s(I)'
_cod_data_source_file d6cp00061d2.cif
_cod_data_source_block test_a_CCDC3
_cod_depositor_comments 'Adding full bibliography for 7251652--7251656.cif.'
_cod_database_code 7251655
_shelx_shelxl_version_number 2018/3
_shelx_space_group_comment
;
The symmetry employed for this shelxl refinement is uniquely defined
by the following loop, which should always be used as a source of
symmetry information in preference to the above space-group names.
They are only intended as comments.
;
_oxdiff_exptl_absorpt_empirical_full_min 0.753
_oxdiff_exptl_absorpt_empirical_full_max 2.846
_oxdiff_exptl_absorpt_empirical_details
;
Empirical correction (ABSPACK) includes:
- Frame scaling
;

loop_
_space_group_symop_operation_xyz
'x, y, z'
'-x, -y, -z'

loop_
_atom_site_label
_atom_site_type_symbol
_atom_site_fract_x
_atom_site_fract_y
_atom_site_fract_z
_atom_site_U_iso_or_equiv
_atom_site_adp_type
_atom_site_occupancy
_atom_site_site_symmetry_order
_atom_site_calc_flag
_atom_site_refinement_flags_posn
_atom_site_refinement_flags_adp
_atom_site_refinement_flags_occupancy
_atom_site_disorder_assembly
_atom_site_disorder_group
P1_1 P 0.76061(19) 0.48740(13) 0.25755(11) 0.0261(4) Uani 1 1 d . . . . .
F1_1 F 0.5761(4) 0.4988(3) 0.2433(3) 0.0339(9) Uani 1 1 d . . . . .
F2_1 F 0.7715(5) 0.3575(3) 0.2653(3) 0.0332(9) Uani 1 1 d . . . . .
F3_1 F 0.9448(5) 0.4769(3) 0.2726(3) 0.0347(9) Uani 1 1 d . . . . .
F4_1 F 0.7471(5) 0.6168(3) 0.2503(3) 0.0338(9) Uani 1 1 d . . . . .
C1_2 C 0.7359(10) 0.4393(7) 0.3863(6) 0.045(2) Uani 1 1 d . . . . .
F1_2 F 0.6074(5) 0.3860(3) 0.4139(3) 0.0349(9) Uani 1 1 d . . . . .
C2_2 C 0.7406(12) 0.5173(8) 0.4408(6) 0.052(2) Uani 1 1 d . . . . .
F2_2 F 0.8605(6) 0.3573(4) 0.4301(4) 0.0633(16) Uani 1 1 d . . . . .
F3_2 F 0.7283(6) 0.4639(4) 0.5317(3) 0.0432(11) Uani 1 1 d . . . . .
F4_2 F 0.6099(7) 0.5927(5) 0.4141(4) 0.0706(18) Uani 1 1 d . . . . .
F5_2 F 0.8665(6) 0.5693(4) 0.4278(3) 0.0502(13) Uani 1 1 d . . . . .
C1_3 C 0.8090(9) 0.5220(6) 0.1303(6) 0.0379(17) Uani 1 1 d . . . . .
F1_3 F 0.9157(5) 0.4370(4) 0.1122(3) 0.0510(12) Uani 1 1 d . . . . .
C2_3 C 0.6811(9) 0.5341(6) 0.0617(5) 0.0387(17) Uani 1 1 d . . . . .
F2_3 F 0.8795(5) 0.6172(4) 0.0980(3) 0.0393(10) Uani 1 1 d . . . . .
F3_3 F 0.5845(5) 0.6250(4) 0.0613(3) 0.0473(11) Uani 1 1 d . . . . .
F4_3 F 0.7454(5) 0.5504(4) -0.0226(3) 0.0414(10) Uani 1 1 d . . . . .
F5_3 F 0.6088(6) 0.4445(4) 0.0824(3) 0.0512(13) Uani 1 1 d . . . . .
P1_4 P 0.500000 1.000000 0.000000 0.0227(5) Uani 1 2 d S . P . .
F2_4 F 0.5423(5) 0.8982(3) -0.0417(3) 0.0363(9) Uani 1 1 d . . . . .
P2_4 P 1.000000 1.000000 0.500000 0.0225(5) Uani 1 2 d S . P . .
F3_4 F 1.0325(5) 0.8715(3) 0.5619(3) 0.0371(10) Uani 1 1 d . . . . .
F4_4 F 1.0860(5) 0.9678(4) 0.4151(3) 0.0373(10) Uani 1 1 d . . . . .
F1_4 F 0.6210(5) 1.0714(4) -0.0694(3) 0.0440(11) Uani 1 1 d . . . . .
C1_5 C 0.8088(8) 0.9659(6) 0.4668(5) 0.0297(14) Uani 1 1 d . . . . .
F1_5 F 0.7182(5) 0.9250(4) 0.5428(3) 0.0406(10) Uani 1 1 d . . . . .
C2_5 C 0.7016(9) 1.0529(6) 0.3988(6) 0.0385(17) Uani 1 1 d . . . . .
F2_5 F 0.8347(5) 0.8791(4) 0.4291(3) 0.0430(11) Uani 1 1 d . . . . .
F3_5 F 0.6538(5) 1.1389(3) 0.4319(3) 0.0402(10) Uani 1 1 d . . . . .
F4_5 F 0.5774(5) 1.0114(4) 0.3845(4) 0.0509(12) Uani 1 1 d . . . . .
F5_5 F 0.7736(6) 1.0952(4) 0.3191(3) 0.0501(12) Uani 1 1 d . . . . .
C1_6 C 0.6640(10) 0.9332(7) 0.0859(6) 0.046(2) Uani 1 1 d . . . . .
F1_6 F 0.6448(7) 0.8240(4) 0.1283(4) 0.0548(14) Uani 1 1 d . . . . .
C2_6 C 0.6931(11) 0.9811(7) 0.1577(6) 0.048(2) Uani 1 1 d . . . . .
F2_6 F 0.8100(6) 0.9359(5) 0.0392(4) 0.0625(15) Uani 1 1 d . . . . .
F3_6 F 0.7321(6) 1.0834(4) 0.1272(3) 0.0545(14) Uani 1 1 d . . . . .
F4_6 F 0.8046(5) 0.9184(4) 0.2146(3) 0.0444(11) Uani 1 1 d . . . . .
F5_6 F 0.5592(6) 0.9799(5) 0.2094(3) 0.0543(13) Uani 1 1 d . . . . .
C1_7 C 0.8469(8) 0.7348(5) 0.7354(5) 0.0294(14) Uani 1 1 d . . . . .
H1_7 H 0.951427 0.730300 0.714561 0.035 Uiso 1 1 calc R U . . .
N1_7 N 0.7316(6) 0.7037(4) 0.7016(4) 0.0258(11) Uani 1 1 d . . . . .
C2_7 C 0.5971(8) 0.7227(5) 0.7483(5) 0.0307(15) Uani 1 1 d . . . . .
H2_7 H 0.496392 0.707927 0.737782 0.037 Uiso 1 1 calc R U . . .
N2_7 N 0.7954(7) 0.7736(4) 0.8032(4) 0.0286(12) Uani 1 1 d . . . . .
C3_7 C 0.6376(8) 0.7665(5) 0.8122(5) 0.0309(14) Uani 1 1 d . . . . .
H3_7 H 0.570058 0.788375 0.855327 0.037 Uiso 1 1 calc R U . . .
C4_7 C 0.7430(9) 0.6556(6) 0.6260(5) 0.0384(17) Uani 1 1 d . . . . .
H4A_7 H 0.675623 0.702053 0.576133 0.058 Uiso 1 1 calc R U . . .
H4B_7 H 0.710763 0.580447 0.648044 0.058 Uiso 1 1 calc R U . . .
H4C_7 H 0.850313 0.652161 0.603487 0.058 Uiso 1 1 calc R U . . .
C5_7 C 0.8853(8) 0.8190(6) 0.8582(5) 0.0348(16) Uani 1 1 d . . . . .
H5A_7 H 0.994790 0.787156 0.858697 0.042 Uiso 1 1 calc R U . . .
H5AB_7 H 0.845629 0.796881 0.922190 0.042 Uiso 1 1 calc R U . . .
C6_7 C 0.8768(9) 0.9438(6) 0.8214(6) 0.0394(17) Uani 1 1 d . . . . .
H6A_7 H 0.925686 0.965778 0.760398 0.059 Uiso 1 1 calc R U . . .
H6B_7 H 0.931004 0.971400 0.862657 0.059 Uiso 1 1 calc R U . . .
H6C_7 H 0.768201 0.975458 0.817131 0.059 Uiso 1 1 calc R U . . .
C1_8 C 0.3422(8) 0.7170(5) 0.2547(4) 0.0268(13) Uani 1 1 d . . . . .
H1_8 H 0.447594 0.705079 0.237509 0.032 Uiso 1 1 calc R U . . .
N1_8 N 0.2237(6) 0.6851(5) 0.2220(4) 0.0284(12) Uani 1 1 d . . . . .
C2_8 C 0.0891(8) 0.7186(6) 0.2625(6) 0.0362(17) Uani 1 1 d . . . . .
H2_8 H -0.013372 0.707445 0.251668 0.043 Uiso 1 1 calc R U . . .
N2_8 N 0.2902(6) 0.7687(4) 0.3156(4) 0.0266(11) Uani 1 1 d . . . . .
C3_8 C 0.1320(8) 0.7703(6) 0.3204(5) 0.0336(15) Uani 1 1 d . . . . .
H3_8 H 0.064254 0.802137 0.357855 0.040 Uiso 1 1 calc R U . . .
C4_8 C 0.2297(8) 0.6307(6) 0.1513(5) 0.0326(15) Uani 1 1 d . . . . .
H4A_8 H 0.150422 0.577789 0.165071 0.039 Uiso 1 1 calc R U . . .
H4AB_8 H 0.332395 0.588016 0.151601 0.039 Uiso 1 1 calc R U . . .
C5_8 C 0.2017(11) 0.7134(7) 0.0583(6) 0.045(2) Uani 1 1 d . . . . .
H5A_8 H 0.293754 0.752522 0.037415 0.067 Uiso 1 1 calc R U . . .
H5B_8 H 0.112990 0.767168 0.061460 0.067 Uiso 1 1 calc R U . . .
H5C_8 H 0.179921 0.674817 0.015183 0.067 Uiso 1 1 calc R U . . .
C6_8 C 0.3835(9) 0.8138(6) 0.3682(5) 0.0339(15) Uani 1 1 d . . . . .
H6A_8 H 0.490826 0.811528 0.345592 0.051 Uiso 1 1 calc R U . . .
H6B_8 H 0.379891 0.769302 0.432993 0.051 Uiso 1 1 calc R U . . .
H6C_8 H 0.342644 0.890833 0.361326 0.051 Uiso 1 1 calc R U . . .

loop_
_atom_site_aniso_label
_atom_site_aniso_U_11
_atom_site_aniso_U_22
_atom_site_aniso_U_33
_atom_site_aniso_U_23
_atom_site_aniso_U_13
_atom_site_aniso_U_12
P1_1 0.0272(8) 0.0229(8) 0.0262(8) 0.0000(6) -0.0110(6) -0.0121(6)
F1_1 0.0260(19) 0.036(2) 0.040(2) -0.0091(17) -0.0151(17) -0.0070(16)
F2_1 0.036(2) 0.0277(19) 0.035(2) -0.0039(16) -0.0086(17) -0.0112(16)
F3_1 0.028(2) 0.035(2) 0.040(2) -0.0064(17) -0.0100(17) -0.0131(16)
F4_1 0.038(2) 0.0250(19) 0.038(2) -0.0043(16) -0.0099(17) -0.0108(16)
C1_2 0.045(4) 0.044(4) 0.040(4) 0.005(3) -0.013(3) -0.028(4)
F1_2 0.030(2) 0.041(2) 0.033(2) -0.0035(17) -0.0054(16) -0.0210(17)
C2_2 0.067(6) 0.062(5) 0.034(4) -0.011(4) -0.002(4) -0.042(5)
F2_2 0.054(3) 0.041(3) 0.066(3) 0.015(2) 0.005(3) 0.019(2)
F3_2 0.058(3) 0.043(2) 0.027(2) -0.0071(18) -0.0106(19) -0.010(2)
F4_2 0.055(3) 0.055(3) 0.071(4) 0.013(3) 0.003(3) 0.024(3)
F5_2 0.060(3) 0.055(3) 0.042(2) -0.011(2) -0.013(2) -0.036(2)
C1_3 0.032(4) 0.031(4) 0.047(4) -0.002(3) -0.007(3) -0.011(3)
F1_3 0.037(2) 0.057(3) 0.046(3) -0.004(2) -0.008(2) 0.017(2)
C2_3 0.045(4) 0.036(4) 0.035(4) -0.005(3) -0.008(3) -0.017(3)
F2_3 0.038(2) 0.043(2) 0.034(2) 0.0025(18) -0.0093(18) -0.0250(19)
F3_3 0.039(2) 0.036(2) 0.057(3) -0.001(2) -0.009(2) 0.0017(19)
F4_3 0.046(2) 0.049(3) 0.026(2) -0.0022(18) -0.0106(18) -0.011(2)
F5_3 0.056(3) 0.061(3) 0.039(2) -0.006(2) -0.012(2) -0.038(2)
P1_4 0.0258(11) 0.0172(9) 0.0233(10) -0.0014(8) -0.0129(9) -0.0037(8)
F2_4 0.043(2) 0.030(2) 0.041(2) -0.0156(17) -0.0114(18) -0.0031(17)
P2_4 0.0208(10) 0.0221(10) 0.0217(10) -0.0021(8) -0.0077(8) -0.0006(8)
F3_4 0.030(2) 0.029(2) 0.044(2) 0.0023(17) -0.0136(18) -0.0043(16)
F4_4 0.030(2) 0.058(3) 0.029(2) -0.0225(19) -0.0006(17) 0.0006(18)
F1_4 0.046(3) 0.041(2) 0.048(3) -0.011(2) 0.005(2) -0.022(2)
C1_5 0.033(3) 0.030(3) 0.027(3) -0.009(3) -0.006(3) -0.003(3)
F1_5 0.031(2) 0.042(2) 0.044(2) -0.0030(19) -0.0026(18) -0.0102(18)
C2_5 0.030(4) 0.038(4) 0.044(4) -0.005(3) -0.016(3) -0.006(3)
F2_5 0.037(2) 0.042(2) 0.059(3) -0.027(2) -0.015(2) -0.0035(19)
F3_5 0.038(2) 0.035(2) 0.047(2) -0.0123(18) -0.0205(19) 0.0077(17)
F4_5 0.034(2) 0.063(3) 0.062(3) -0.026(2) -0.024(2) -0.002(2)
F5_5 0.052(3) 0.062(3) 0.028(2) -0.006(2) -0.016(2) 0.006(2)
C1_6 0.052(5) 0.036(4) 0.049(5) -0.009(3) -0.033(4) 0.001(3)
F1_6 0.077(4) 0.027(2) 0.058(3) -0.007(2) -0.046(3) 0.004(2)
C2_6 0.063(5) 0.035(4) 0.043(4) 0.002(3) -0.029(4) -0.020(4)
F2_6 0.044(3) 0.087(4) 0.058(3) -0.030(3) 0.001(2) 0.002(3)
F3_6 0.065(3) 0.046(3) 0.048(3) 0.002(2) -0.027(2) -0.024(2)
F4_6 0.042(2) 0.051(3) 0.036(2) -0.0045(19) -0.029(2) -0.001(2)
F5_6 0.053(3) 0.061(3) 0.040(3) -0.006(2) 0.003(2) 0.000(2)
C1_7 0.024(3) 0.026(3) 0.037(4) -0.006(3) -0.011(3) -0.005(2)
N1_7 0.024(3) 0.025(3) 0.026(3) -0.006(2) -0.010(2) 0.000(2)
C2_7 0.023(3) 0.024(3) 0.040(4) 0.000(3) -0.010(3) -0.007(2)
N2_7 0.028(3) 0.022(2) 0.029(3) 0.002(2) -0.015(2) -0.001(2)
C3_7 0.031(3) 0.027(3) 0.035(4) -0.007(3) -0.009(3) -0.008(3)
C4_7 0.038(4) 0.040(4) 0.044(4) -0.021(3) -0.018(3) -0.002(3)
C5_7 0.032(4) 0.033(4) 0.040(4) -0.011(3) -0.016(3) -0.003(3)
C6_7 0.037(4) 0.036(4) 0.042(4) -0.005(3) -0.002(3) -0.011(3)
C1_8 0.025(3) 0.026(3) 0.028(3) -0.004(2) -0.010(3) -0.007(2)
N1_8 0.022(3) 0.029(3) 0.033(3) -0.005(2) -0.006(2) -0.006(2)
C2_8 0.021(3) 0.025(3) 0.057(5) -0.004(3) -0.002(3) -0.004(3)
N2_8 0.023(3) 0.021(2) 0.031(3) 0.001(2) -0.007(2) -0.003(2)
C3_8 0.026(3) 0.026(3) 0.049(4) -0.009(3) 0.000(3) -0.012(3)
C4_8 0.030(3) 0.035(4) 0.038(4) -0.014(3) -0.013(3) -0.010(3)
C5_8 0.055(5) 0.039(4) 0.042(4) -0.008(3) -0.020(4) -0.019(4)
C6_8 0.037(4) 0.029(3) 0.034(4) -0.003(3) -0.011(3) -0.008(3)

loop_
_atom_type_symbol
_atom_type_description
_atom_type_scat_dispersion_real
_atom_type_scat_dispersion_imag
_atom_type_scat_source
C C 0.0181 0.0091 'International Tables Vol C Tables 4.2.6.8 and 6.1.1.4'
H H 0.0000 0.0000 'International Tables Vol C Tables 4.2.6.8 and 6.1.1.4'
N N 0.0311 0.0180 'International Tables Vol C Tables 4.2.6.8 and 6.1.1.4'
F F 0.0727 0.0534 'International Tables Vol C Tables 4.2.6.8 and 6.1.1.4'
P P 0.2955 0.4335 'International Tables Vol C Tables 4.2.6.8 and 6.1.1.4'

loop_
_geom_angle_atom_site_label_1
_geom_angle_atom_site_label_2
_geom_angle_atom_site_label_3
_geom_angle
_geom_angle_site_symmetry_1
_geom_angle_site_symmetry_3
_geom_angle_publ_flag
F4_1 P1_1 F3_1 90.2(2) . . ?
F4_1 P1_1 F1_1 89.3(2) . . ?
F3_1 P1_1 F1_1 179.3(3) . . ?
F4_1 P1_1 F2_1 179.1(2) . . ?
F3_1 P1_1 F2_1 90.6(2) . . ?
F1_1 P1_1 F2_1 89.9(2) . . ?
F4_1 P1_1 C1_2 93.7(3) . . ?
F3_1 P1_1 C1_2 87.9(3) . . ?
F1_1 P1_1 C1_2 91.7(3) . . ?
F2_1 P1_1 C1_2 86.0(3) . . ?
F4_1 P1_1 C1_3 91.1(3) . . ?
F3_1 P1_1 C1_3 86.3(3) . . ?
F1_1 P1_1 C1_3 94.2(3) . . ?
F2_1 P1_1 C1_3 89.4(3) . . ?
C1_2 P1_1 C1_3 172.5(4) . . ?
F1_2 C1_2 F2_2 103.7(6) . . ?
F1_2 C1_2 C2_2 107.0(8) . . ?
F2_2 C1_2 C2_2 98.7(7) . . ?
F1_2 C1_2 P1_1 112.3(5) . . ?
F2_2 C1_2 P1_1 111.7(6) . . ?
C2_2 C1_2 P1_1 121.4(5) . . ?
F5_2 C2_2 F3_2 107.2(7) . . ?
F5_2 C2_2 F4_2 110.7(8) . . ?
F3_2 C2_2 F4_2 108.4(8) . . ?
F5_2 C2_2 C1_2 114.8(8) . . ?
F3_2 C2_2 C1_2 111.2(7) . . ?
F4_2 C2_2 C1_2 104.3(7) . . ?
F2_3 C1_3 F1_3 105.6(6) . . ?
F2_3 C1_3 C2_3 105.4(6) . . ?
F1_3 C1_3 C2_3 101.4(6) . . ?
F2_3 C1_3 P1_1 111.9(5) . . ?
F1_3 C1_3 P1_1 111.3(5) . . ?
C2_3 C1_3 P1_1 120.0(5) . . ?
F5_3 C2_3 F3_3 112.1(7) . . ?
F5_3 C2_3 F4_3 108.2(6) . . ?
F3_3 C2_3 F4_3 108.8(6) . . ?
F5_3 C2_3 C1_3 111.6(6) . . ?
F3_3 C2_3 C1_3 107.2(6) . . ?
F4_3 C2_3 C1_3 108.9(6) . . ?
F1_4 P1_4 F1_4 180.0(3) 2_675 . ?
F1_4 P1_4 F2_4 89.3(2) 2_675 . ?
F1_4 P1_4 F2_4 90.7(2) . . ?
F1_4 P1_4 F2_4 90.7(2) 2_675 2_675 ?
F1_4 P1_4 F2_4 89.3(2) . 2_675 ?
F2_4 P1_4 F2_4 180.0(2) . 2_675 ?
F1_4 P1_4 C1_6 90.5(3) 2_675 . ?
F1_4 P1_4 C1_6 89.5(3) . . ?
F2_4 P1_4 C1_6 87.5(3) . . ?
F2_4 P1_4 C1_6 92.5(3) 2_675 . ?
F1_4 P1_4 C1_6 89.5(3) 2_675 2_675 ?
F1_4 P1_4 C1_6 90.5(3) . 2_675 ?
F2_4 P1_4 C1_6 92.5(3) . 2_675 ?
F2_4 P1_4 C1_6 87.5(3) 2_675 2_675 ?
C1_6 P1_4 C1_6 180.0 . 2_675 ?
F4_4 P2_4 F4_4 180.0(4) 2_776 . ?
F4_4 P2_4 F3_4 88.8(2) 2_776 2_776 ?
F4_4 P2_4 F3_4 91.2(2) . 2_776 ?
F4_4 P2_4 F3_4 91.2(2) 2_776 . ?
F4_4 P2_4 F3_4 88.8(2) . . ?
F3_4 P2_4 F3_4 180.0 2_776 . ?
F4_4 P2_4 C1_5 89.7(3) 2_776 . ?
F4_4 P2_4 C1_5 90.3(3) . . ?
F3_4 P2_4 C1_5 92.0(2) 2_776 . ?
F3_4 P2_4 C1_5 88.0(2) . . ?
F4_4 P2_4 C1_5 90.3(3) 2_776 2_776 ?
F4_4 P2_4 C1_5 89.7(3) . 2_776 ?
F3_4 P2_4 C1_5 88.0(2) 2_776 2_776 ?
F3_4 P2_4 C1_5 92.0(2) . 2_776 ?
C1_5 P2_4 C1_5 180.0 . 2_776 ?
F1_5 C1_5 F2_5 104.1(5) . . ?
F1_5 C1_5 C2_5 105.0(6) . . ?
F2_5 C1_5 C2_5 103.8(6) . . ?
F1_5 C1_5 P2_4 110.9(4) . . ?
F2_5 C1_5 P2_4 110.1(5) . . ?
C2_5 C1_5 P2_4 121.5(5) . . ?
F4_5 C2_5 F5_5 109.1(6) . . ?
F4_5 C2_5 F3_5 107.6(6) . . ?
F5_5 C2_5 F3_5 107.2(6) . . ?
F4_5 C2_5 C1_5 111.4(6) . . ?
F5_5 C2_5 C1_5 111.3(6) . . ?
F3_5 C2_5 C1_5 110.1(6) . . ?
F1_6 C1_6 F2_6 106.9(7) . . ?
F1_6 C1_6 C2_6 107.1(7) . . ?
F2_6 C1_6 C2_6 101.7(7) . . ?
F1_6 C1_6 P1_4 109.4(5) . . ?
F2_6 C1_6 P1_4 110.3(6) . . ?
C2_6 C1_6 P1_4 120.5(6) . . ?
F3_6 C2_6 F4_6 107.6(6) . . ?
F3_6 C2_6 F5_6 109.2(8) . . ?
F4_6 C2_6 F5_6 106.7(6) . . ?
F3_6 C2_6 C1_6 114.7(7) . . ?
F4_6 C2_6 C1_6 111.6(8) . . ?
F5_6 C2_6 C1_6 106.8(7) . . ?
N1_7 C1_7 N2_7 109.5(6) . . ?
N1_7 C1_7 H1_7 125.2 . . ?
N2_7 C1_7 H1_7 125.2 . . ?
C1_7 N1_7 C2_7 109.2(6) . . ?
C1_7 N1_7 C4_7 125.6(6) . . ?
C2_7 N1_7 C4_7 125.2(6) . . ?
C3_7 C2_7 N1_7 106.1(6) . . ?
C3_7 C2_7 H2_7 126.9 . . ?
N1_7 C2_7 H2_7 126.9 . . ?
C1_7 N2_7 C3_7 107.6(6) . . ?
C1_7 N2_7 C5_7 127.3(6) . . ?
C3_7 N2_7 C5_7 125.1(6) . . ?
C2_7 C3_7 N2_7 107.5(7) . . ?
C2_7 C3_7 H3_7 126.3 . . ?
N2_7 C3_7 H3_7 126.3 . . ?
N1_7 C4_7 H4A_7 109.5 . . ?
N1_7 C4_7 H4B_7 109.5 . . ?
H4A_7 C4_7 H4B_7 109.5 . . ?
N1_7 C4_7 H4C_7 109.5 . . ?
H4A_7 C4_7 H4C_7 109.5 . . ?
H4B_7 C4_7 H4C_7 109.5 . . ?
N2_7 C5_7 C6_7 111.9(6) . . ?
N2_7 C5_7 H5A_7 109.2 . . ?
C6_7 C5_7 H5A_7 109.2 . . ?
N2_7 C5_7 H5AB_7 109.2 . . ?
C6_7 C5_7 H5AB_7 109.2 . . ?
H5A_7 C5_7 H5AB_7 107.9 . . ?
C5_7 C6_7 H6A_7 109.5 . . ?
C5_7 C6_7 H6B_7 109.5 . . ?
H6A_7 C6_7 H6B_7 109.5 . . ?
C5_7 C6_7 H6C_7 109.5 . . ?
H6A_7 C6_7 H6C_7 109.5 . . ?
H6B_7 C6_7 H6C_7 109.5 . . ?
N1_8 C1_8 N2_8 109.5(6) . . ?
N1_8 C1_8 H1_8 125.2 . . ?
N2_8 C1_8 H1_8 125.2 . . ?
C1_8 N1_8 C2_8 108.2(6) . . ?
C1_8 N1_8 C4_8 126.9(6) . . ?
C2_8 N1_8 C4_8 124.7(6) . . ?
C3_8 C2_8 N1_8 106.6(6) . . ?
C3_8 C2_8 H2_8 126.7 . . ?
N1_8 C2_8 H2_8 126.7 . . ?
C1_8 N2_8 C3_8 107.4(6) . . ?
C1_8 N2_8 C6_8 126.6(6) . . ?
C3_8 N2_8 C6_8 126.0(6) . . ?
C2_8 C3_8 N2_8 108.2(7) . . ?
C2_8 C3_8 H3_8 125.9 . . ?
N2_8 C3_8 H3_8 125.9 . . ?
N1_8 C4_8 C5_8 111.4(6) . . ?
N1_8 C4_8 H4A_8 109.3 . . ?
C5_8 C4_8 H4A_8 109.3 . . ?
N1_8 C4_8 H4AB_8 109.3 . . ?
C5_8 C4_8 H4AB_8 109.3 . . ?
H4A_8 C4_8 H4AB_8 108.0 . . ?
C4_8 C5_8 H5A_8 109.5 . . ?
C4_8 C5_8 H5B_8 109.5 . . ?
H5A_8 C5_8 H5B_8 109.5 . . ?
C4_8 C5_8 H5C_8 109.5 . . ?
H5A_8 C5_8 H5C_8 109.5 . . ?
H5B_8 C5_8 H5C_8 109.5 . . ?
N2_8 C6_8 H6A_8 109.5 . . ?
N2_8 C6_8 H6B_8 109.5 . . ?
H6A_8 C6_8 H6B_8 109.5 . . ?
N2_8 C6_8 H6C_8 109.5 . . ?
H6A_8 C6_8 H6C_8 109.5 . . ?
H6B_8 C6_8 H6C_8 109.5 . . ?

loop_
_geom_bond_atom_site_label_1
_geom_bond_atom_site_label_2
_geom_bond_distance
_geom_bond_site_symmetry_2
_geom_bond_publ_flag
P1_1 F4_1 1.609(4) . ?
P1_1 F3_1 1.615(4) . ?
P1_1 F1_1 1.615(4) . ?
P1_1 F2_1 1.615(4) . ?
P1_1 C1_2 1.888(8) . ?
P1_1 C1_3 1.901(8) . ?
C1_2 F1_2 1.356(8) . ?
C1_2 F2_2 1.444(10) . ?
C1_2 C2_2 1.496(13) . ?
C2_2 F5_2 1.321(9) . ?
C2_2 F3_2 1.352(9) . ?
C2_2 F4_2 1.389(12) . ?
C1_3 F2_3 1.364(8) . ?
C1_3 F1_3 1.430(10) . ?
C1_3 C2_3 1.533(10) . ?
C2_3 F5_3 1.313(8) . ?
C2_3 F3_3 1.348(10) . ?
C2_3 F4_3 1.350(9) . ?
P1_4 F1_4 1.604(4) 2_675 ?
P1_4 F1_4 1.604(4) . ?
P1_4 F2_4 1.621(4) . ?
P1_4 F2_4 1.621(4) 2_675 ?
P1_4 C1_6 1.924(7) . ?
P1_4 C1_6 1.924(7) 2_675 ?
P2_4 F4_4 1.613(4) 2_776 ?
P2_4 F4_4 1.613(4) . ?
P2_4 F3_4 1.614(4) 2_776 ?
P2_4 F3_4 1.614(4) . ?
P2_4 C1_5 1.902(7) . ?
P2_4 C1_5 1.902(7) 2_776 ?
C1_5 F1_5 1.370(8) . ?
C1_5 F2_5 1.394(8) . ?
C1_5 C2_5 1.523(9) . ?
C2_5 F4_5 1.315(8) . ?
C2_5 F5_5 1.330(9) . ?
C2_5 F3_5 1.363(10) . ?
C1_6 F1_6 1.365(9) . ?
C1_6 F2_6 1.426(11) . ?
C1_6 C2_6 1.466(12) . ?
C2_6 F3_6 1.318(9) . ?
C2_6 F4_6 1.344(9) . ?
C2_6 F5_6 1.375(12) . ?
C1_7 N1_7 1.309(8) . ?
C1_7 N2_7 1.328(10) . ?
C1_7 H1_7 0.9500 . ?
N1_7 C2_7 1.379(9) . ?
N1_7 C4_7 1.471(9) . ?
C2_7 C3_7 1.354(10) . ?
C2_7 H2_7 0.9500 . ?
N2_7 C3_7 1.383(9) . ?
N2_7 C5_7 1.466(9) . ?
C3_7 H3_7 0.9500 . ?
C4_7 H4A_7 0.9800 . ?
C4_7 H4B_7 0.9800 . ?
C4_7 H4C_7 0.9800 . ?
C5_7 C6_7 1.506(10) . ?
C5_7 H5A_7 0.9900 . ?
C5_7 H5AB_7 0.9900 . ?
C6_7 H6A_7 0.9800 . ?
C6_7 H6B_7 0.9800 . ?
C6_7 H6C_7 0.9800 . ?
C1_8 N1_8 1.327(8) . ?
C1_8 N2_8 1.339(9) . ?
C1_8 H1_8 0.9500 . ?
N1_8 C2_8 1.385(9) . ?
N1_8 C4_8 1.461(9) . ?
C2_8 C3_8 1.353(11) . ?
C2_8 H2_8 0.9500 . ?
N2_8 C3_8 1.374(9) . ?
N2_8 C6_8 1.454(9) . ?
C3_8 H3_8 0.9500 . ?
C4_8 C5_8 1.496(10) . ?
C4_8 H4A_8 0.9900 . ?
C4_8 H4AB_8 0.9900 . ?
C5_8 H5A_8 0.9800 . ?
C5_8 H5B_8 0.9800 . ?
C5_8 H5C_8 0.9800 . ?
C6_8 H6A_8 0.9800 . ?
C6_8 H6B_8 0.9800 . ?
C6_8 H6C_8 0.9800 . ?
